data_1519119
loop_
_publ_author_name
'Baker, Paul K.'
'Hursthouse, Michael B.'

_publ_section_title
;
 C24H20AsI2NO3W
;
_journal_name_full 'Crystal Structure Report Archive'
_journal_page_first 1184
_journal_year 1992
_chemical_formula_moiety 'C24 H20 As I2 N O3 W'
_chemical_formula_sum 'C24 H20 As I2 N O3 W'
_chemical_formula_weight 882.98
_space_group_IT_number 14
_symmetry_cell_setting monoclinic
_symmetry_space_group_name_Hall '-P 2ybc'
_symmetry_space_group_name_H-M 'P 1 21/c 1'
_atom_sites_solution_hydrogens geom
_atom_sites_solution_primary direct
_atom_sites_solution_secondary difmap
_cell_angle_alpha 90.00
_cell_angle_beta 105.335(5)
_cell_angle_gamma 90.00
_cell_formula_units_Z 4
_cell_length_a 11.465(3)
_cell_length_b 11.129(2)
_cell_length_c 20.950(2)
_cell_measurement_temperature 293(2)
_cell_volume 2577.9(9)
_computing_cell_refinement REFINE
_computing_data_collection 'MADNES (Pflugrath & Messerschmidt, 1989)'
_computing_data_reduction 'ABSURD (Karaulov, 1992)'
_computing_publication_material SHELXL97
_computing_structure_refinement 'SHELXL97 (Sheldrick, 2008)'
_computing_structure_solution 'SIR92 (Altomare, Cascarano, Giacovazzo & Guaglitardi, 1993)'
_diffrn_ambient_temperature 293(2)
_diffrn_measured_fraction_theta_full 0.973
_diffrn_measured_fraction_theta_max 0.973
_diffrn_measurement_device_type 'Delft instruments FAST area detector'
_diffrn_measurement_method 'Intensity measurements as described by Darr, Drake, Hursthouse & Malik (1993)'
_diffrn_radiation_monochromator graphite
_diffrn_radiation_source 'rotating anode generator'
_diffrn_radiation_type MoK\a
_diffrn_radiation_wavelength 0.71069
_diffrn_reflns_av_R_equivalents 0.0815
_diffrn_reflns_av_sigmaI/netI 0.1358
_diffrn_reflns_limit_h_max 12
_diffrn_reflns_limit_h_min -13
_diffrn_reflns_limit_k_max 10
_diffrn_reflns_limit_k_min -13
_diffrn_reflns_limit_l_max 21
_diffrn_reflns_limit_l_min -24
_diffrn_reflns_number 9636
_diffrn_reflns_theta_full 25.02
_diffrn_reflns_theta_max 25.02
_diffrn_reflns_theta_min 2.96
_exptl_absorpt_coefficient_mu 8.175
_exptl_absorpt_correction_type none
_exptl_crystal_colour unk
_exptl_crystal_density_diffrn 2.275
_exptl_crystal_density_method 'not measured'
_exptl_crystal_description unk
_exptl_crystal_F_000 1632
_exptl_crystal_size_max 0.2
_exptl_crystal_size_mid 0.2
_exptl_crystal_size_min 0.2
_refine_diff_density_max 2.200
_refine_diff_density_min -5.987
_refine_diff_density_rms 0.335
_refine_ls_extinction_method none
_refine_ls_goodness_of_fit_ref 0.824
_refine_ls_hydrogen_treatment constr
_refine_ls_matrix_type full
_refine_ls_number_parameters 294
_refine_ls_number_reflns 4428
_refine_ls_number_restraints 0
_refine_ls_restrained_S_all 0.824
_refine_ls_R_factor_all 0.0523
_refine_ls_R_factor_gt 0.0474
_refine_ls_shift/su_max 0.000
_refine_ls_shift/su_mean 0.000
_refine_ls_structure_factor_coef Fsqd
_refine_ls_weighting_details 'calc w=1/[\s^2^(Fo^2^)+(0.0000P)^2^+0.0000P] where P=(Fo^2^+2Fc^2^)/3'
_refine_ls_weighting_scheme calc
_refine_ls_wR_factor_gt 0.1241
_refine_ls_wR_factor_ref 0.1284
_reflns_number_gt 3840
_reflns_number_total 4428
_reflns_threshold_expression >2\s(I)
_cod_data_source_file eCrystal-1184.cif
_cod_data_source_block 92src179
_cod_depositor_comments
;
Citation :
Baker, Paul K. and Hursthouse, Michael B. (1992) 
University of Southampton, Crystal Structure Report Archive. 
(doi:10.5258/ecrystals/1184)
;
_cod_original_sg_symbol_H-M P2(1)/c
_cod_database_code 1519119

loop_
_symmetry_equiv_pos_as_xyz
'x, y, z'
'-x, y+1/2, -z+1/2'
'-x, -y, -z'
'x, -y-1/2, z-1/2'

loop_
_atom_site_label
_atom_site_type_symbol
_atom_site_fract_x
_atom_site_fract_y
_atom_site_fract_z
_atom_site_U_iso_or_equiv
_atom_site_adp_type
_atom_site_occupancy
_atom_site_symmetry_multiplicity
_atom_site_calc_flag
_atom_site_refinement_flags
_atom_site_disorder_assembly
_atom_site_disorder_group
W1 W 0.46727(3) 0.23778(3) 0.130286(19) 0.01198(14) Uani 1 1 d . . .
I1 I 0.34567(6) 0.02275(6) 0.15138(3) 0.02063(19) Uani 1 1 d . . .
I2 I 0.67604(6) 0.15437(8) 0.22701(4) 0.0331(2) Uani 1 1 d . . .
As1 As 0.24445(8) 0.31171(8) 0.07506(5) 0.0108(2) Uani 1 1 d . . .
O1 O 0.5863(7) 0.0496(8) 0.0557(4) 0.034(2) Uani 1 1 d . . .
O2 O 0.4543(7) 0.3449(8) -0.0093(4) 0.033(2) Uani 1 1 d . . .
O3 O 0.6444(9) 0.4586(10) 0.1542(6) 0.060(3) Uani 1 1 d . . .
C1 C 0.2017(9) 0.1269(9) -0.0258(5) 0.019(2) Uani 1 1 d . . .
H1 H 0.2797 0.1020 -0.0045 0.023 Uiso 1 1 calc R . .
C2 C 0.1345(10) 0.0650(10) -0.0809(5) 0.025(2) Uani 1 1 d . . .
H2 H 0.1676 -0.0019 -0.0962 0.030 Uiso 1 1 calc R . .
C3 C 0.0193(9) 0.1020(10) -0.1129(5) 0.020(2) Uani 1 1 d . . .
H3 H -0.0248 0.0604 -0.1500 0.024 Uiso 1 1 calc R . .
C4 C -0.0310(9) 0.2005(11) -0.0903(6) 0.027(3) Uani 1 1 d . . .
H4 H -0.1090 0.2253 -0.1119 0.033 Uiso 1 1 calc R . .
C5 C 0.0371(9) 0.2638(10) -0.0338(6) 0.022(2) Uani 1 1 d . . .
H5 H 0.0040 0.3302 -0.0181 0.026 Uiso 1 1 calc R . .
C6 C 0.1517(8) 0.2264(9) -0.0026(5) 0.014(2) Uani 1 1 d . . .
C7 C 0.0714(9) 0.2191(9) 0.1404(5) 0.019(2) Uani 1 1 d . . .
H7 H 0.0892 0.1463 0.1233 0.023 Uiso 1 1 calc R . .
C8 C -0.0124(9) 0.2220(11) 0.1774(6) 0.025(2) Uani 1 1 d . . .
H8 H -0.0511 0.1522 0.1851 0.031 Uiso 1 1 calc R . .
C9 C -0.0378(10) 0.3323(12) 0.2030(6) 0.031(3) Uani 1 1 d . . .
H9 H -0.0937 0.3359 0.2280 0.038 Uiso 1 1 calc R . .
C10 C 0.0193(10) 0.4350(12) 0.1913(6) 0.034(3) Uani 1 1 d . . .
H10 H 0.0024 0.5077 0.2089 0.040 Uiso 1 1 calc R . .
C11 C 0.1024(9) 0.4312(10) 0.1535(5) 0.024(2) Uani 1 1 d . . .
H11 H 0.1399 0.5012 0.1449 0.029 Uiso 1 1 calc R . .
C12 C 0.1286(8) 0.3214(9) 0.1287(5) 0.0121(19) Uani 1 1 d . . .
C13 C 0.2039(9) 0.5165(10) -0.0170(5) 0.022(2) Uani 1 1 d . . .
H13 H 0.1642 0.4630 -0.0496 0.026 Uiso 1 1 calc R . .
C14 C 0.2168(10) 0.6393(11) -0.0319(6) 0.033(3) Uani 1 1 d . . .
H14 H 0.1866 0.6660 -0.0751 0.039 Uiso 1 1 calc R . .
C15 C 0.2729(11) 0.7195(11) 0.0162(7) 0.032(3) Uani 1 1 d . . .
H15 H 0.2770 0.8004 0.0060 0.038 Uiso 1 1 calc R . .
C16 C 0.3241(10) 0.6784(10) 0.0809(6) 0.026(3) Uani 1 1 d . . .
H16 H 0.3643 0.7317 0.1136 0.032 Uiso 1 1 calc R . .
C17 C 0.3146(9) 0.5587(9) 0.0959(6) 0.021(2) Uani 1 1 d . . .
H17 H 0.3501 0.5311 0.1385 0.025 Uiso 1 1 calc R . .
C18 C 0.2522(8) 0.4789(9) 0.0476(5) 0.016(2) Uani 1 1 d . . .
N1 N 0.4106(7) 0.3022(8) 0.2148(4) 0.0189(19) Uani 1 1 d . . .
C19 C 0.4590(8) 0.3055(9) 0.0414(5) 0.017(2) Uani 1 1 d . . .
C20 C 0.5435(9) 0.1180(10) 0.0823(5) 0.024(2) Uani 1 1 d . . .
C21 C 0.5771(11) 0.3797(12) 0.1447(6) 0.034(3) Uani 1 1 d . . .
C22 C 0.3854(10) 0.3111(11) 0.2634(6) 0.030(3) Uani 1 1 d . . .
C23 C 0.3486(15) 0.310(2) 0.3248(8) 0.077(7) Uani 1 1 d . . .
H23A H 0.4192 0.2950 0.3612 0.092 Uiso 1 1 calc R . .
H23B H 0.3185 0.3896 0.3315 0.092 Uiso 1 1 calc R . .
C24 C 0.256(2) 0.2223(15) 0.3270(9) 0.074(6) Uani 1 1 d . . .
H24A H 0.2377 0.2271 0.3690 0.111 Uiso 1 1 calc R . .
H24B H 0.2859 0.1433 0.3214 0.111 Uiso 1 1 calc R . .
H24C H 0.1849 0.2383 0.2921 0.111 Uiso 1 1 calc R . .

loop_
_atom_site_aniso_label
_atom_site_aniso_U_11
_atom_site_aniso_U_22
_atom_site_aniso_U_33
_atom_site_aniso_U_23
_atom_site_aniso_U_13
_atom_site_aniso_U_12
W1 0.0015(2) 0.0192(2) 0.0141(2) 0.00025(14) -0.00019(16) -0.00027(13)
I1 0.0095(4) 0.0172(4) 0.0332(4) 0.0044(3) 0.0020(3) 0.0003(2)
I2 0.0050(4) 0.0634(6) 0.0257(4) 0.0148(3) -0.0051(3) -0.0001(3)
As1 0.0024(5) 0.0148(5) 0.0143(5) -0.0020(3) 0.0009(4) 0.0012(3)
O1 0.022(5) 0.043(5) 0.038(5) -0.007(4) 0.010(4) 0.018(4)
O2 0.021(4) 0.051(5) 0.033(5) 0.018(4) 0.017(4) 0.017(4)
O3 0.052(7) 0.060(7) 0.073(8) -0.017(5) 0.025(6) -0.041(5)
C1 0.009(5) 0.021(5) 0.024(6) -0.008(4) -0.003(4) 0.001(4)
C2 0.023(6) 0.025(6) 0.024(6) -0.007(4) 0.002(5) 0.005(4)
C3 0.009(5) 0.031(6) 0.018(5) -0.005(4) -0.002(4) -0.007(4)
C4 0.003(5) 0.047(7) 0.027(7) -0.005(5) -0.003(4) 0.001(5)
C5 0.008(5) 0.027(6) 0.029(7) -0.009(4) 0.001(4) 0.003(4)
C6 0.005(5) 0.023(5) 0.012(5) -0.009(4) 0.000(4) -0.006(4)
C7 0.012(5) 0.023(6) 0.021(6) 0.001(4) 0.003(4) 0.005(4)
C8 0.010(6) 0.043(7) 0.023(6) -0.004(5) 0.004(4) -0.007(5)
C9 0.013(6) 0.057(8) 0.028(7) -0.012(5) 0.012(5) -0.008(5)
C10 0.019(6) 0.046(8) 0.040(8) -0.022(6) 0.015(5) -0.006(5)
C11 0.016(6) 0.030(6) 0.029(6) -0.018(5) 0.011(5) -0.010(4)
C12 0.003(5) 0.021(5) 0.011(5) 0.003(4) -0.001(3) 0.003(4)
C13 0.010(5) 0.033(6) 0.023(6) 0.008(4) 0.007(4) 0.012(4)
C14 0.025(7) 0.035(7) 0.041(8) 0.019(5) 0.013(5) 0.018(5)
C15 0.024(7) 0.021(6) 0.058(9) 0.010(5) 0.027(6) 0.007(5)
C16 0.018(6) 0.022(6) 0.045(8) 0.001(5) 0.019(5) 0.000(4)
C17 0.016(6) 0.018(5) 0.031(6) -0.004(4) 0.011(4) 0.001(4)
C18 0.006(5) 0.019(5) 0.025(6) -0.002(4) 0.010(4) 0.004(4)
N1 0.009(4) 0.027(5) 0.022(5) -0.007(4) 0.006(4) -0.005(3)
C19 0.004(5) 0.030(6) 0.015(6) 0.004(4) 0.000(4) 0.010(4)
C20 0.007(5) 0.040(7) 0.023(6) -0.001(5) 0.000(4) 0.004(4)
C21 0.028(7) 0.049(8) 0.027(7) -0.004(5) 0.011(5) -0.014(6)
C22 0.023(6) 0.040(7) 0.027(7) -0.010(5) 0.008(5) -0.014(5)
C23 0.060(11) 0.136(17) 0.047(10) -0.060(11) 0.038(9) -0.063(11)
C24 0.138(19) 0.052(10) 0.050(11) -0.001(8) 0.055(12) -0.016(11)

loop_
_atom_type_symbol
_atom_type_description
_atom_type_scat_dispersion_real
_atom_type_scat_dispersion_imag
_atom_type_scat_source
C C 0.0033 0.0016 'International Tables Vol C Tables 4.2.6.8 and 6.1.1.4'
H H 0.0000 0.0000 'International Tables Vol C Tables 4.2.6.8 and 6.1.1.4'
N N 0.0061 0.0033 'International Tables Vol C Tables 4.2.6.8 and 6.1.1.4'
O O 0.0106 0.0060 'International Tables Vol C Tables 4.2.6.8 and 6.1.1.4'
I I -0.4742 1.8119 'International Tables Vol C Tables 4.2.6.8 and 6.1.1.4'
As As 0.0499 2.0058 'International Tables Vol C Tables 4.2.6.8 and 6.1.1.4'
W W -0.8490 6.8722 'International Tables Vol C Tables 4.2.6.8 and 6.1.1.4'

loop_
_geom_angle_atom_site_label_1
_geom_angle_atom_site_label_2
_geom_angle_atom_site_label_3
_geom_angle
_geom_angle_site_symmetry_1
_geom_angle_site_symmetry_3
C21 W1 C19 73.3(5) . .
C21 W1 C20 105.2(5) . .
C19 W1 C20 72.6(4) . .
C21 W1 N1 85.8(4) . .
C19 W1 N1 133.7(4) . .
C20 W1 N1 153.7(4) . .
C21 W1 As1 108.6(4) . .
C19 W1 As1 70.8(3) . .
C20 W1 As1 119.1(3) . .
N1 W1 As1 77.9(2) . .
C21 W1 I2 76.8(4) . .
C19 W1 I2 127.7(3) . .
C20 W1 I2 75.2(3) . .
N1 W1 I2 84.5(2) . .
As1 W1 I2 160.97(3) . .
C21 W1 I1 162.4(4) . .
C19 W1 I1 123.9(3) . .
C20 W1 I1 79.4(3) . .
N1 W1 I1 83.5(2) . .
As1 W1 I1 82.76(3) . .
I2 W1 I1 88.26(3) . .
C6 As1 C12 101.7(4) . .
C6 As1 C18 106.1(4) . .
C12 As1 C18 101.9(4) . .
C6 As1 W1 117.8(3) . .
C12 As1 W1 119.4(3) . .
C18 As1 W1 108.1(3) . .
C6 C1 C2 119.7(9) . .
C6 C1 H1 120.2 . .
C2 C1 H1 120.2 . .
C3 C2 C1 120.4(10) . .
C3 C2 H2 119.8 . .
C1 C2 H2 119.8 . .
C4 C3 C2 120.3(9) . .
C4 C3 H3 119.8 . .
C2 C3 H3 119.8 . .
C3 C4 C5 119.5(9) . .
C3 C4 H4 120.3 . .
C5 C4 H4 120.3 . .
C6 C5 C4 119.6(10) . .
C6 C5 H5 120.2 . .
C4 C5 H5 120.2 . .
C5 C6 C1 120.5(9) . .
C5 C6 As1 119.7(7) . .
C1 C6 As1 119.8(7) . .
C12 C7 C8 121.1(10) . .
C12 C7 H7 119.5 . .
C8 C7 H7 119.5 . .
C7 C8 C9 118.7(11) . .
C7 C8 H8 120.7 . .
C9 C8 H8 120.7 . .
C10 C9 C8 120.4(10) . .
C10 C9 H9 119.8 . .
C8 C9 H9 119.8 . .
C9 C10 C11 120.5(11) . .
C9 C10 H10 119.8 . .
C11 C10 H10 119.8 . .
C12 C11 C10 119.2(10) . .
C12 C11 H11 120.4 . .
C10 C11 H11 120.4 . .
C7 C12 C11 120.2(9) . .
C7 C12 As1 119.2(7) . .
C11 C12 As1 120.6(7) . .
C18 C13 C14 117.9(11) . .
C18 C13 H13 121.1 . .
C14 C13 H13 121.1 . .
C15 C14 C13 121.5(12) . .
C15 C14 H14 119.3 . .
C13 C14 H14 119.3 . .
C14 C15 C16 119.5(11) . .
C14 C15 H15 120.3 . .
C16 C15 H15 120.3 . .
C17 C16 C15 119.7(11) . .
C17 C16 H16 120.1 . .
C15 C16 H16 120.1 . .
C16 C17 C18 120.4(11) . .
C16 C17 H17 119.8 . .
C18 C17 H17 119.8 . .
C13 C18 C17 120.9(10) . .
C13 C18 As1 122.5(8) . .
C17 C18 As1 116.6(8) . .
C22 N1 W1 165.2(10) . .
O2 C19 W1 179.6(9) . .
O1 C20 W1 179.2(11) . .
O3 C21 W1 177.2(13) . .
N1 C22 C23 174.3(14) . .
C24 C23 C22 114.6(12) . .
C24 C23 H23A 108.6 . .
C22 C23 H23A 108.6 . .
C24 C23 H23B 108.6 . .
C22 C23 H23B 108.6 . .
H23A C23 H23B 107.6 . .
C23 C24 H24A 109.5 . .
C23 C24 H24B 109.5 . .
H24A C24 H24B 109.5 . .
C23 C24 H24C 109.5 . .
H24A C24 H24C 109.5 . .
H24B C24 H24C 109.5 . .

loop_
_geom_bond_atom_site_label_1
_geom_bond_atom_site_label_2
_geom_bond_distance
_geom_bond_site_symmetry_2
W1 C21 1.992(12) .
W1 C19 1.987(10) .
W1 C20 2.004(11) .
W1 N1 2.163(9) .
W1 As1 2.6416(11) .
W1 I2 2.8516(9) .
W1 I1 2.8621(8) .
As1 C6 1.941(9) .
As1 C12 1.956(9) .
As1 C18 1.957(10) .
O1 C20 1.129(13) .
O2 C19 1.137(12) .
O3 C21 1.151(14) .
C1 C6 1.392(14) .
C1 C2 1.390(14) .
C1 H1 0.9300 .
C2 C3 1.377(14) .
C2 H2 0.9300 .
C3 C4 1.380(15) .
C3 H3 0.9300 .
C4 C5 1.420(15) .
C4 H4 0.9300 .
C5 C6 1.368(14) .
C5 H5 0.9300 .
C7 C12 1.368(14) .
C7 C8 1.386(15) .
C7 H7 0.9300 .
C8 C9 1.400(17) .
C8 H8 0.9300 .
C9 C10 1.371(17) .
C9 H9 0.9300 .
C10 C11 1.392(15) .
C10 H10 0.9300 .
C11 C12 1.392(14) .
C11 H11 0.9300 .
C13 C18 1.385(14) .
C13 C14 1.418(16) .
C13 H13 0.9300 .
C14 C15 1.371(19) .
C14 H14 0.9300 .
C15 C16 1.405(18) .
C15 H15 0.9300 .
C16 C17 1.379(15) .
C16 H16 0.9300 .
C17 C18 1.393(14) .
C17 H17 0.9300 .
N1 C22 1.135(14) .
C22 C23 1.456(18) .
C23 C24 1.45(2) .
C23 H23A 0.9700 .
C23 H23B 0.9700 .
C24 H24A 0.9600 .
C24 H24B 0.9600 .
C24 H24C 0.9600 .
